data_1570801
loop_
_publ_author_name
'Yan, Dexiu'
'Matsuda, Yudai'

_publ_section_title
;
 Global genome mining-driven discovery of an unusual biosynthetic logic
 for fungal polyketide-terpenoid hybrids.
;
_journal_issue 8
_journal_name_full 'Chemical science'
_journal_page_first 3011
_journal_page_last 3017
_journal_paper_doi 10.1039/d3sc06001b
_journal_volume 15
_journal_year 2024
_chemical_absolute_configuration ad
_chemical_formula_sum 'C26 H38 O6'
_chemical_formula_weight 446.56
_space_group_crystal_system triclinic
_space_group_IT_number 1
_space_group_name_Hall 'P 1'
_space_group_name_H-M_alt 'P 1'
_atom_sites_solution_hydrogens geom
_audit_creation_method SHELXL-2016/6
_audit_update_record
;
2023-09-08 deposited with the CCDC.	2024-01-17 downloaded from the CCDC.
;
_cell_angle_alpha 107.62(4)
_cell_angle_beta 110.74(4)
_cell_angle_gamma 93.69(4)
_cell_formula_units_Z 2
_cell_length_a 9.061(12)
_cell_length_b 11.978(12)
_cell_length_c 12.657(16)
_cell_measurement_reflns_used 9889
_cell_measurement_temperature 193(2)
_cell_measurement_theta_max 74.33
_cell_measurement_theta_min 3.94
_cell_volume 1202(3)
_computing_cell_refinement 'Bruker Saint'
_computing_data_collection 'Bruker Apex3'
_computing_data_reduction 'Bruker Saint'
_computing_structure_refinement 'SHELXL-2016/6 (Sheldrick, 2016)'
_computing_structure_solution 'SHELXT 2014/5 (Sheldrick, 2014)'
_diffrn_ambient_temperature 193(2)
_diffrn_measured_fraction_theta_full 1.000
_diffrn_measured_fraction_theta_max 0.993
_diffrn_measurement_device_type 'Bruker D8 Venture Photon II'
_diffrn_measurement_method 'phi and omega scans'
_diffrn_radiation_type CuK\a
_diffrn_radiation_wavelength 1.54178
_diffrn_reflns_av_R_equivalents 0.0629
_diffrn_reflns_av_unetI/netI 0.0550
_diffrn_reflns_Laue_measured_fraction_full 1.000
_diffrn_reflns_Laue_measured_fraction_max 0.993
_diffrn_reflns_limit_h_max 11
_diffrn_reflns_limit_h_min -11
_diffrn_reflns_limit_k_max 14
_diffrn_reflns_limit_k_min -14
_diffrn_reflns_limit_l_max 15
_diffrn_reflns_limit_l_min -15
_diffrn_reflns_number 39390
_diffrn_reflns_point_group_measured_fraction_full 0.972
_diffrn_reflns_point_group_measured_fraction_max 0.953
_diffrn_reflns_theta_full 67.679
_diffrn_reflns_theta_max 74.785
_diffrn_reflns_theta_min 3.946
_diffrn_source 'micro focus'
_exptl_absorpt_coefficient_mu 0.697
_exptl_absorpt_correction_T_max 0.7538
_exptl_absorpt_correction_T_min 0.6573
_exptl_absorpt_correction_type multi-scan
_exptl_absorpt_process_details
;
 SADABS 2016/2: Krause, L., Herbst-Irmer, R., Sheldrick G.M. & Stalke D.,
 J. Appl. Cryst. 48 (2015) 3-10
;
_exptl_crystal_colour colourless
_exptl_crystal_density_diffrn 1.234
_exptl_crystal_description block
_exptl_crystal_F_000 484
_exptl_crystal_size_max 0.22
_exptl_crystal_size_mid 0.09
_exptl_crystal_size_min 0.02
_refine_diff_density_max 0.183
_refine_diff_density_min -0.260
_refine_diff_density_rms 0.057
_refine_ls_abs_structure_details
;
 Flack x determined using 3646 quotients [(I+)-(I-)]/[(I+)+(I-)]
 (Parsons, Flack and Wagner, Acta Cryst. B69 (2013) 249-259).
;
_refine_ls_abs_structure_Flack -0.06(8)
_refine_ls_extinction_method none
_refine_ls_goodness_of_fit_ref 1.051
_refine_ls_hydrogen_treatment constr
_refine_ls_matrix_type full
_refine_ls_number_parameters 593
_refine_ls_number_reflns 9406
_refine_ls_number_restraints 3
_refine_ls_restrained_S_all 1.051
_refine_ls_R_factor_all 0.0498
_refine_ls_R_factor_gt 0.0454
_refine_ls_shift/su_max 0.001
_refine_ls_shift/su_mean 0.000
_refine_ls_structure_factor_coef Fsqd
_refine_ls_weighting_details 'w=1/[\s^2^(Fo^2^)+(0.0606P)^2^+0.1946P] where P=(Fo^2^+2Fc^2^)/3'
_refine_ls_weighting_scheme calc
_refine_ls_wR_factor_gt 0.1164
_refine_ls_wR_factor_ref 0.1216
_reflns_Friedel_coverage 0.920
_reflns_Friedel_fraction_full 0.945
_reflns_Friedel_fraction_max 0.913
_reflns_number_gt 8543
_reflns_number_total 9406
_reflns_threshold_expression 'I > 2\s(I)'
_cod_data_source_file d3sc06001b2.cif
_cod_data_source_block 9_a
_cod_depositor_comments 'Adding full bibliography for 1570801.cif.'
_cod_database_code 1570801
_shelx_shelxl_version_number 2016/6
_shelx_space_group_comment
;
The symmetry employed for this shelxl refinement is uniquely defined
by the following loop, which should always be used as a source of
symmetry information in preference to the above space-group names.
They are only intended as comments.
;

loop_
_space_group_symop_operation_xyz
'x, y, z'

loop_
_atom_site_label
_atom_site_type_symbol
_atom_site_fract_x
_atom_site_fract_y
_atom_site_fract_z
_atom_site_U_iso_or_equiv
_atom_site_adp_type
_atom_site_occupancy
_atom_site_site_symmetry_order
_atom_site_calc_flag
_atom_site_refinement_flags_posn
_atom_site_refinement_flags_adp
_atom_site_refinement_flags_occupancy
_atom_site_disorder_assembly
_atom_site_disorder_group
O1 O 0.8134(3) 0.4647(2) 0.3115(2) 0.0572(6) Uani 1 1 d . . . . .
O2 O 0.6242(4) 0.3073(2) 0.2642(2) 0.0595(7) Uani 1 1 d . . . . .
O3 O 0.3340(3) 0.4055(2) 0.3203(2) 0.0509(6) Uani 1 1 d . . . . .
O4 O 0.4693(2) 0.82990(18) 0.49781(18) 0.0361(4) Uani 1 1 d . . . . .
O5 O 0.9159(3) 0.8501(2) 0.5694(2) 0.0528(6) Uani 1 1 d . . . . .
H5 H 0.897664 0.810135 0.609228 0.079 Uiso 1 1 calc R U . . .
O6 O 0.2127(2) 0.91760(19) 0.57954(19) 0.0384(4) Uani 1 1 d . . . . .
H6 H 0.124345 0.894896 0.581564 0.058 Uiso 1 1 calc R U . . .
C1 C 0.6664(4) 0.4139(3) 0.2999(3) 0.0468(8) Uani 1 1 d . . . . .
C2 C 0.5859(4) 0.5112(3) 0.3413(3) 0.0384(6) Uani 1 1 d . . . . .
C3 C 0.4389(4) 0.5089(3) 0.3543(3) 0.0383(6) Uani 1 1 d . . . . .
C4 C 0.4008(4) 0.6164(3) 0.4089(3) 0.0374(6) Uani 1 1 d . . . . .
C5 C 0.5097(3) 0.7235(3) 0.4461(2) 0.0334(6) Uani 1 1 d . . . . .
C6 C 0.6537(3) 0.7283(3) 0.4296(3) 0.0353(6) Uani 1 1 d . . . . .
C7 C 0.6888(4) 0.6185(3) 0.3776(3) 0.0390(6) Uani 1 1 d . . . . .
C8 C 0.8367(4) 0.5933(3) 0.3560(3) 0.0506(8) Uani 1 1 d . . . . .
H8A H 0.847813 0.626221 0.295676 0.061 Uiso 1 1 calc R U . . .
H8B H 0.933901 0.628056 0.431670 0.061 Uiso 1 1 calc R U . . .
C9 C 0.2653(6) 0.3391(4) 0.1932(4) 0.0716(13) Uani 1 1 d . . . . .
H9A H 0.183043 0.271405 0.176030 0.107 Uiso 1 1 calc R U . . .
H9B H 0.349714 0.309539 0.167332 0.107 Uiso 1 1 calc R U . . .
H9C H 0.216061 0.390983 0.149500 0.107 Uiso 1 1 calc R U . . .
C10 C 0.2450(4) 0.6165(3) 0.4258(4) 0.0503(8) Uani 1 1 d . . . . .
H10A H 0.227837 0.698652 0.451632 0.076 Uiso 1 1 calc R U . . .
H10B H 0.249052 0.581714 0.487411 0.076 Uiso 1 1 calc R U . . .
H10C H 0.156264 0.569121 0.349513 0.076 Uiso 1 1 calc R U . . .
C11 C 0.7701(4) 0.8432(3) 0.4730(3) 0.0400(6) Uani 1 1 d . . . . .
H11A H 0.794981 0.850857 0.405131 0.048 Uiso 1 1 calc R U . . .
H11B H 0.719073 0.910786 0.500109 0.048 Uiso 1 1 calc R U . . .
C12 C 0.5266(4) 0.8620(3) 0.6269(3) 0.0375(6) Uani 1 1 d . . . . .
H12A H 0.643851 0.864233 0.660875 0.045 Uiso 1 1 calc R U . . .
H12B H 0.472935 0.801349 0.646801 0.045 Uiso 1 1 calc R U . . .
C13 C 0.4916(3) 0.9841(2) 0.6826(2) 0.0319(6) Uani 1 1 d . . . . .
H13 H 0.472200 1.022353 0.619981 0.038 Uiso 1 1 calc R U . . .
C14 C 0.3319(4) 0.9728(3) 0.7011(3) 0.0369(6) Uani 1 1 d . . . . .
C15 C 0.3010(4) 1.0957(3) 0.7572(3) 0.0461(7) Uani 1 1 d . . . . .
H15A H 0.205777 1.086488 0.777183 0.055 Uiso 1 1 calc R U . . .
H15B H 0.276216 1.136651 0.697487 0.055 Uiso 1 1 calc R U . . .
C16 C 0.4441(4) 1.1734(3) 0.8713(3) 0.0512(8) Uani 1 1 d . . . . .
H16A H 0.418258 1.252250 0.904457 0.061 Uiso 1 1 calc R U . . .
H16B H 0.467203 1.135006 0.933010 0.061 Uiso 1 1 calc R U . . .
C17 C 0.5913(4) 1.1898(3) 0.8412(3) 0.0410(7) Uani 1 1 d . . . . .
H17 H 0.551443 1.214906 0.769134 0.049 Uiso 1 1 calc R U . . .
C18 C 0.7307(5) 1.2939(3) 0.9366(3) 0.0504(8) Uani 1 1 d . . . . .
C19 C 0.8568(5) 1.3069(4) 0.8851(4) 0.0607(10) Uani 1 1 d . . . . .
H19A H 0.811488 1.336138 0.817255 0.073 Uiso 1 1 calc R U . . .
H19B H 0.950706 1.367913 0.948042 0.073 Uiso 1 1 calc R U . . .
C20 C 0.9135(5) 1.1928(4) 0.8410(4) 0.0598(10) Uani 1 1 d . . . . .
H20A H 0.972103 1.168673 0.910410 0.072 Uiso 1 1 calc R U . . .
H20B H 0.989078 1.206871 0.803822 0.072 Uiso 1 1 calc R U . . .
C21 C 0.7736(4) 1.0926(3) 0.7493(3) 0.0453(7) Uani 1 1 d . . . . .
H21A H 0.815578 1.018523 0.726824 0.054 Uiso 1 1 calc R U . . .
H21B H 0.724927 1.112782 0.675657 0.054 Uiso 1 1 calc R U . . .
C22 C 0.6409(4) 1.0684(3) 0.7944(3) 0.0355(6) Uani 1 1 d . . . . .
C23 C 0.3160(4) 0.8929(4) 0.7723(3) 0.0503(8) Uani 1 1 d . . . . .
H23A H 0.400438 0.925297 0.853795 0.075 Uiso 1 1 calc R U . . .
H23B H 0.327180 0.812092 0.731493 0.075 Uiso 1 1 calc R U . . .
H23C H 0.210364 0.890135 0.777116 0.075 Uiso 1 1 calc R U . . .
C24 C 0.6648(6) 1.4102(4) 0.9584(5) 0.0763(13) Uani 1 1 d . . . . .
H24A H 0.754562 1.478555 1.002982 0.115 Uiso 1 1 calc R U . . .
H24B H 0.598948 1.409903 1.005349 0.115 Uiso 1 1 calc R U . . .
H24C H 0.598750 1.416242 0.880809 0.115 Uiso 1 1 calc R U . . .
C25 C 0.8076(5) 1.2784(4) 1.0597(3) 0.0588(10) Uani 1 1 d . . . . .
H25A H 0.879387 1.353073 1.119161 0.088 Uiso 1 1 calc R U . . .
H25B H 0.869341 1.214266 1.052517 0.088 Uiso 1 1 calc R U . . .
H25C H 0.723015 1.257973 1.085810 0.088 Uiso 1 1 calc R U . . .
C26 C 0.7052(4) 1.0091(3) 0.8895(3) 0.0467(7) Uani 1 1 d . . . . .
H26A H 0.819427 1.043237 0.938303 0.070 Uiso 1 1 calc R U . . .
H26B H 0.691918 0.923003 0.849134 0.070 Uiso 1 1 calc R U . . .
H26C H 0.645066 1.023263 0.941702 0.070 Uiso 1 1 calc R U . . .
O7 O 0.9976(3) 0.5943(2) 0.6425(2) 0.0446(5) Uani 1 1 d . . . . .
O8 O 0.8546(3) 0.72467(19) 0.7045(2) 0.0435(5) Uani 1 1 d . . . . .
O9 O 0.5426(3) 0.5795(2) 0.6930(2) 0.0476(5) Uani 1 1 d . . . . .
O10 O 0.5009(2) 0.16612(17) 0.48489(19) 0.0375(4) Uani 1 1 d . . . . .
O11 O 0.9802(3) 0.2248(3) 0.5396(3) 0.0668(8) Uani 1 1 d . . . . .
H11 H 1.018407 0.170439 0.504329 0.100 Uiso 1 1 calc R U . . .
O12 O 0.1240(3) 0.0508(2) 0.4306(2) 0.0429(5) Uani 1 1 d . . . . .
H12 H 0.156924 0.006931 0.471285 0.064 Uiso 1 1 calc R U . . .
C27 C 0.8690(4) 0.6212(3) 0.6690(3) 0.0370(6) Uani 1 1 d . . . . .
C28 C 0.7637(3) 0.5099(3) 0.6423(3) 0.0346(6) Uani 1 1 d . . . . .
C29 C 0.6117(4) 0.4904(3) 0.6460(3) 0.0349(6) Uani 1 1 d . . . . .
C30 C 0.5229(4) 0.3742(3) 0.5932(3) 0.0358(6) Uani 1 1 d . . . . .
C31 C 0.5889(3) 0.2816(2) 0.5392(3) 0.0329(6) Uani 1 1 d . . . . .
C32 C 0.7438(4) 0.2982(3) 0.5415(3) 0.0343(6) Uani 1 1 d . . . . .
C33 C 0.8286(3) 0.4156(3) 0.5938(3) 0.0353(6) Uani 1 1 d . . . . .
C34 C 0.9885(4) 0.4656(3) 0.5998(3) 0.0432(7) Uani 1 1 d . . . . .
H34A H 1.077045 0.442351 0.656607 0.052 Uiso 1 1 calc R U . . .
H34B H 0.993499 0.437500 0.519315 0.052 Uiso 1 1 calc R U . . .
C35 C 0.6305(5) 0.6538(3) 0.8167(3) 0.0556(9) Uani 1 1 d . . . . .
H35A H 0.557189 0.695103 0.848692 0.083 Uiso 1 1 calc R U . . .
H35B H 0.715439 0.712808 0.822070 0.083 Uiso 1 1 calc R U . . .
H35C H 0.678733 0.604383 0.863821 0.083 Uiso 1 1 calc R U . . .
C36 C 0.3594(4) 0.3507(3) 0.5964(3) 0.0456(7) Uani 1 1 d . . . . .
H36A H 0.330289 0.266260 0.584516 0.068 Uiso 1 1 calc R U . . .
H36B H 0.279588 0.370264 0.532115 0.068 Uiso 1 1 calc R U . . .
H36C H 0.361907 0.400271 0.674674 0.068 Uiso 1 1 calc R U . . .
C37 C 0.8121(4) 0.1961(3) 0.4855(3) 0.0406(7) Uani 1 1 d . . . . .
H37A H 0.773406 0.123089 0.496720 0.049 Uiso 1 1 calc R U . . .
H37B H 0.775752 0.180376 0.397873 0.049 Uiso 1 1 calc R U . . .
C38 C 0.3722(4) 0.1443(3) 0.3683(3) 0.0364(6) Uani 1 1 d . . . . .
H38A H 0.416304 0.163868 0.313398 0.044 Uiso 1 1 calc R U . . .
H38B H 0.292403 0.195082 0.377695 0.044 Uiso 1 1 calc R U . . .
C39 C 0.2920(3) 0.0121(2) 0.3160(3) 0.0340(6) Uani 1 1 d . . . . .
H39 H 0.353385 -0.022458 0.377197 0.041 Uiso 1 1 calc R U . . .
C40 C 0.1177(4) -0.0054(3) 0.3099(3) 0.0381(6) Uani 1 1 d . . . . .
C41 C 0.0490(4) -0.1382(3) 0.2664(3) 0.0449(7) Uani 1 1 d . . . . .
H41A H -0.066546 -0.148737 0.252231 0.054 Uiso 1 1 calc R U . . .
H41B H 0.104090 -0.170024 0.330588 0.054 Uiso 1 1 calc R U . . .
C42 C 0.0670(4) -0.2106(3) 0.1504(3) 0.0478(8) Uani 1 1 d . . . . .
H42A H 0.024157 -0.296231 0.128521 0.057 Uiso 1 1 calc R U . . .
H42B H 0.003866 -0.184374 0.083696 0.057 Uiso 1 1 calc R U . . .
C43 C 0.2434(4) -0.1938(3) 0.1674(3) 0.0384(6) Uani 1 1 d . . . . .
H43 H 0.300430 -0.209559 0.243495 0.046 Uiso 1 1 calc R U . . .
C44 C 0.2826(5) -0.2879(3) 0.0701(3) 0.0466(8) Uani 1 1 d . . . . .
C45 C 0.4641(5) -0.2626(3) 0.1036(3) 0.0557(9) Uani 1 1 d . . . . .
H45A H 0.519305 -0.281302 0.177238 0.067 Uiso 1 1 calc R U . . .
H45B H 0.488441 -0.316351 0.037805 0.067 Uiso 1 1 calc R U . . .
C46 C 0.5314(5) -0.1340(4) 0.1257(3) 0.0540(8) Uani 1 1 d . . . . .
H46A H 0.483715 -0.116407 0.050466 0.065 Uiso 1 1 calc R U . . .
H46B H 0.649286 -0.123170 0.149204 0.065 Uiso 1 1 calc R U . . .
C47 C 0.4940(4) -0.0473(3) 0.2255(3) 0.0451(7) Uani 1 1 d . . . . .
H47A H 0.537264 0.035495 0.236980 0.054 Uiso 1 1 calc R U . . .
H47B H 0.549144 -0.061233 0.301901 0.054 Uiso 1 1 calc R U . . .
C48 C 0.3122(3) -0.0605(3) 0.1974(3) 0.0341(6) Uani 1 1 d . . . . .
C49 C 0.0025(4) 0.0566(3) 0.2369(3) 0.0489(8) Uani 1 1 d . . . . .
H49A H -0.020583 0.017664 0.151104 0.073 Uiso 1 1 calc R U . . .
H49B H 0.051952 0.140719 0.262924 0.073 Uiso 1 1 calc R U . . .
H49C H -0.097820 0.051303 0.249734 0.073 Uiso 1 1 calc R U . . .
C50 C 0.2407(7) -0.4119(3) 0.0747(4) 0.0720(13) Uani 1 1 d . . . . .
H50A H 0.281914 -0.469742 0.024334 0.108 Uiso 1 1 calc R U . . .
H50B H 0.123720 -0.435724 0.044737 0.108 Uiso 1 1 calc R U . . .
H50C H 0.289857 -0.409501 0.158138 0.108 Uiso 1 1 calc R U . . .
C51 C 0.1898(5) -0.2929(4) -0.0588(3) 0.0566(9) Uani 1 1 d . . . . .
H51A H 0.211616 -0.359492 -0.115268 0.085 Uiso 1 1 calc R U . . .
H51B H 0.224090 -0.217900 -0.067267 0.085 Uiso 1 1 calc R U . . .
H51C H 0.074365 -0.304486 -0.076629 0.085 Uiso 1 1 calc R U . . .
C52 C 0.2342(4) -0.0121(3) 0.0942(3) 0.0428(7) Uani 1 1 d . . . . .
H52A H 0.289545 -0.029649 0.038887 0.064 Uiso 1 1 calc R U . . .
H52B H 0.243106 0.074474 0.128196 0.064 Uiso 1 1 calc R U . . .
H52C H 0.120445 -0.050382 0.050360 0.064 Uiso 1 1 calc R U . . .

loop_
_atom_site_aniso_label
_atom_site_aniso_U_11
_atom_site_aniso_U_22
_atom_site_aniso_U_33
_atom_site_aniso_U_23
_atom_site_aniso_U_13
_atom_site_aniso_U_12
O1 0.0492(14) 0.0647(16) 0.0557(15) 0.0073(12) 0.0286(12) 0.0197(12)
O2 0.0761(18) 0.0505(15) 0.0604(16) 0.0166(12) 0.0364(14) 0.0254(13)
O3 0.0467(13) 0.0358(11) 0.0619(15) 0.0096(10) 0.0191(11) 0.0018(9)
O4 0.0381(11) 0.0365(10) 0.0338(10) 0.0108(8) 0.0148(8) 0.0102(8)
O5 0.0339(11) 0.0669(16) 0.0537(14) 0.0283(12) 0.0100(10) -0.0091(10)
O6 0.0294(10) 0.0469(12) 0.0380(11) 0.0151(9) 0.0128(8) 0.0027(8)
C1 0.0510(19) 0.054(2) 0.0372(16) 0.0136(14) 0.0194(14) 0.0182(15)
C2 0.0387(15) 0.0402(15) 0.0322(14) 0.0101(11) 0.0112(12) 0.0103(12)
C3 0.0337(15) 0.0346(15) 0.0424(16) 0.0119(12) 0.0120(12) 0.0040(11)
C4 0.0295(14) 0.0398(15) 0.0436(16) 0.0156(12) 0.0143(12) 0.0067(11)
C5 0.0322(14) 0.0378(14) 0.0299(13) 0.0099(11) 0.0133(11) 0.0084(11)
C6 0.0302(14) 0.0444(16) 0.0299(13) 0.0099(11) 0.0131(11) 0.0049(11)
C7 0.0325(14) 0.0509(17) 0.0328(14) 0.0108(12) 0.0151(12) 0.0088(12)
C8 0.0446(18) 0.058(2) 0.0485(19) 0.0101(15) 0.0242(15) 0.0115(15)
C9 0.074(3) 0.042(2) 0.063(2) 0.0178(17) -0.009(2) -0.0097(18)
C10 0.0372(17) 0.0464(18) 0.069(2) 0.0173(16) 0.0253(16) 0.0074(13)
C11 0.0344(15) 0.0490(17) 0.0386(15) 0.0170(13) 0.0159(12) 0.0032(12)
C12 0.0399(15) 0.0385(15) 0.0318(14) 0.0104(11) 0.0127(12) 0.0100(12)
C13 0.0317(13) 0.0356(14) 0.0315(13) 0.0130(11) 0.0143(11) 0.0086(11)
C14 0.0326(14) 0.0435(16) 0.0347(14) 0.0143(12) 0.0136(12) 0.0038(12)
C15 0.0366(16) 0.0522(19) 0.0498(18) 0.0106(14) 0.0228(14) 0.0110(13)
C16 0.0479(19) 0.0524(19) 0.0484(18) 0.0046(14) 0.0240(15) 0.0115(15)
C17 0.0441(17) 0.0385(15) 0.0385(16) 0.0082(12) 0.0186(13) 0.0060(13)
C18 0.054(2) 0.0411(17) 0.0448(18) 0.0052(13) 0.0156(15) 0.0028(14)
C19 0.057(2) 0.055(2) 0.051(2) 0.0103(17) 0.0111(17) -0.0172(17)
C20 0.0410(19) 0.074(3) 0.052(2) 0.0098(18) 0.0177(16) -0.0070(17)
C21 0.0368(16) 0.0561(19) 0.0379(16) 0.0085(13) 0.0167(13) 0.0028(14)
C22 0.0340(14) 0.0384(15) 0.0333(14) 0.0107(11) 0.0137(12) 0.0078(11)
C23 0.0456(18) 0.065(2) 0.0450(18) 0.0289(16) 0.0173(15) 0.0003(15)
C24 0.079(3) 0.043(2) 0.077(3) 0.0000(19) 0.014(2) 0.0067(19)
C25 0.062(2) 0.060(2) 0.0360(17) 0.0002(15) 0.0144(16) -0.0005(17)
C26 0.0478(18) 0.0468(18) 0.0375(16) 0.0148(13) 0.0078(14) 0.0077(14)
O7 0.0367(11) 0.0410(12) 0.0535(13) 0.0121(10) 0.0198(10) -0.0001(9)
O8 0.0463(12) 0.0354(11) 0.0466(12) 0.0142(9) 0.0162(10) 0.0048(9)
O9 0.0426(12) 0.0404(11) 0.0555(14) 0.0047(10) 0.0239(11) 0.0118(9)
O10 0.0349(10) 0.0313(10) 0.0399(11) 0.0123(8) 0.0082(9) 0.0025(8)
O11 0.0352(12) 0.0588(16) 0.0765(18) -0.0066(13) 0.0122(12) 0.0161(11)
O12 0.0493(13) 0.0472(12) 0.0415(11) 0.0188(9) 0.0245(10) 0.0168(10)
C27 0.0335(14) 0.0384(16) 0.0345(14) 0.0111(11) 0.0104(12) 0.0023(11)
C28 0.0339(14) 0.0345(14) 0.0318(14) 0.0095(11) 0.0108(11) 0.0044(11)
C29 0.0340(14) 0.0347(15) 0.0367(14) 0.0108(11) 0.0156(12) 0.0092(11)
C30 0.0319(14) 0.0373(15) 0.0367(15) 0.0106(11) 0.0137(12) 0.0061(11)
C31 0.0319(14) 0.0309(14) 0.0353(14) 0.0106(11) 0.0137(11) 0.0043(10)
C32 0.0332(14) 0.0342(14) 0.0334(14) 0.0087(11) 0.0133(11) 0.0058(11)
C33 0.0313(14) 0.0390(15) 0.0338(14) 0.0113(11) 0.0122(11) 0.0052(11)
C34 0.0353(15) 0.0443(17) 0.0469(18) 0.0113(13) 0.0170(14) 0.0044(13)
C35 0.084(3) 0.0404(17) 0.0477(19) 0.0090(14) 0.0362(19) 0.0139(17)
C36 0.0377(16) 0.0457(17) 0.0538(19) 0.0120(14) 0.0235(14) 0.0057(13)
C37 0.0356(15) 0.0387(15) 0.0430(17) 0.0076(12) 0.0155(13) 0.0082(12)
C38 0.0396(15) 0.0340(14) 0.0314(14) 0.0121(11) 0.0092(12) 0.0033(11)
C39 0.0363(15) 0.0312(13) 0.0325(14) 0.0133(10) 0.0101(11) 0.0040(11)
C40 0.0371(15) 0.0428(16) 0.0369(15) 0.0158(12) 0.0158(12) 0.0069(12)
C41 0.0392(16) 0.0482(18) 0.0464(17) 0.0183(14) 0.0158(14) -0.0020(13)
C42 0.0505(19) 0.0423(17) 0.0414(17) 0.0110(13) 0.0136(14) -0.0082(14)
C43 0.0452(17) 0.0349(15) 0.0308(14) 0.0118(11) 0.0112(12) 0.0005(12)
C44 0.063(2) 0.0382(16) 0.0325(15) 0.0104(12) 0.0136(14) 0.0060(14)
C45 0.070(2) 0.054(2) 0.0413(18) 0.0098(14) 0.0237(17) 0.0226(17)
C46 0.0421(18) 0.065(2) 0.051(2) 0.0100(16) 0.0214(16) 0.0096(15)
C47 0.0382(16) 0.0488(18) 0.0405(16) 0.0082(13) 0.0140(13) 0.0027(13)
C48 0.0351(14) 0.0356(14) 0.0325(14) 0.0130(11) 0.0138(11) 0.0045(11)
C49 0.0390(16) 0.061(2) 0.0532(19) 0.0273(16) 0.0179(15) 0.0173(14)
C50 0.125(4) 0.0363(19) 0.051(2) 0.0094(16) 0.037(2) 0.010(2)
C51 0.074(3) 0.053(2) 0.0310(16) 0.0083(14) 0.0138(16) 0.0050(17)
C52 0.0522(18) 0.0422(16) 0.0375(15) 0.0195(12) 0.0173(14) 0.0069(13)

loop_
_atom_type_symbol
_atom_type_description
_atom_type_scat_dispersion_real
_atom_type_scat_dispersion_imag
_atom_type_scat_source
C C 0.0181 0.0091 'International Tables Vol C Tables 4.2.6.8 and 6.1.1.4'
H H 0.0000 0.0000 'International Tables Vol C Tables 4.2.6.8 and 6.1.1.4'
O O 0.0492 0.0322 'International Tables Vol C Tables 4.2.6.8 and 6.1.1.4'

loop_
_geom_angle_atom_site_label_1
_geom_angle_atom_site_label_2
_geom_angle_atom_site_label_3
_geom_angle
_geom_angle_site_symmetry_1
_geom_angle_site_symmetry_3
_geom_angle_publ_flag
C1 O1 C8 111.1(3) . . ?
C3 O3 C9 115.1(3) . . ?
C5 O4 C12 111.2(2) . . ?
C11 O5 H5 109.5 . . ?
C14 O6 H6 109.5 . . ?
O2 C1 O1 121.3(3) . . ?
O2 C1 C2 130.9(4) . . ?
O1 C1 C2 107.7(3) . . ?
C7 C2 C3 120.7(3) . . ?
C7 C2 C1 108.0(3) . . ?
C3 C2 C1 131.2(3) . . ?
O3 C3 C4 118.5(3) . . ?
O3 C3 C2 122.8(3) . . ?
C4 C3 C2 118.7(3) . . ?
C3 C4 C5 118.9(3) . . ?
C3 C4 C10 119.9(3) . . ?
C5 C4 C10 121.3(3) . . ?
O4 C5 C6 118.0(3) . . ?
O4 C5 C4 118.5(3) . . ?
C6 C5 C4 123.4(3) . . ?
C7 C6 C5 115.6(3) . . ?
C7 C6 C11 121.7(3) . . ?
C5 C6 C11 122.5(3) . . ?
C2 C7 C6 122.6(3) . . ?
C2 C7 C8 108.7(3) . . ?
C6 C7 C8 128.6(3) . . ?
O1 C8 C7 104.3(3) . . ?
O1 C8 H8A 110.9 . . ?
C7 C8 H8A 110.9 . . ?
O1 C8 H8B 110.9 . . ?
C7 C8 H8B 110.9 . . ?
H8A C8 H8B 108.9 . . ?
O3 C9 H9A 109.5 . . ?
O3 C9 H9B 109.5 . . ?
H9A C9 H9B 109.5 . . ?
O3 C9 H9C 109.5 . . ?
H9A C9 H9C 109.5 . . ?
H9B C9 H9C 109.5 . . ?
C4 C10 H10A 109.5 . . ?
C4 C10 H10B 109.5 . . ?
H10A C10 H10B 109.5 . . ?
C4 C10 H10C 109.5 . . ?
H10A C10 H10C 109.5 . . ?
H10B C10 H10C 109.5 . . ?
O5 C11 C6 112.7(3) . . ?
O5 C11 H11A 109.1 . . ?
C6 C11 H11A 109.1 . . ?
O5 C11 H11B 109.1 . . ?
C6 C11 H11B 109.1 . . ?
H11A C11 H11B 107.8 . . ?
O4 C12 C13 110.1(2) . . ?
O4 C12 H12A 109.6 . . ?
C13 C12 H12A 109.6 . . ?
O4 C12 H12B 109.6 . . ?
C13 C12 H12B 109.6 . . ?
H12A C12 H12B 108.2 . . ?
C12 C13 C14 111.6(2) . . ?
C12 C13 C22 112.5(2) . . ?
C14 C13 C22 115.8(2) . . ?
C12 C13 H13 105.3 . . ?
C14 C13 H13 105.3 . . ?
C22 C13 H13 105.3 . . ?
O6 C14 C15 109.3(3) . . ?
O6 C14 C23 107.6(3) . . ?
C15 C14 C23 110.2(3) . . ?
O6 C14 C13 103.1(2) . . ?
C15 C14 C13 110.3(2) . . ?
C23 C14 C13 115.9(3) . . ?
C14 C15 C16 112.8(3) . . ?
C14 C15 H15A 109.0 . . ?
C16 C15 H15A 109.0 . . ?
C14 C15 H15B 109.0 . . ?
C16 C15 H15B 109.0 . . ?
H15A C15 H15B 107.8 . . ?
C17 C16 C15 109.5(3) . . ?
C17 C16 H16A 109.8 . . ?
C15 C16 H16A 109.8 . . ?
C17 C16 H16B 109.8 . . ?
C15 C16 H16B 109.8 . . ?
H16A C16 H16B 108.2 . . ?
C16 C17 C18 115.4(3) . . ?
C16 C17 C22 111.4(3) . . ?
C18 C17 C22 115.8(3) . . ?
C16 C17 H17 104.2 . . ?
C18 C17 H17 104.2 . . ?
C22 C17 H17 104.2 . . ?
C19 C18 C24 108.2(4) . . ?
C19 C18 C25 110.5(3) . . ?
C24 C18 C25 107.1(3) . . ?
C19 C18 C17 108.2(3) . . ?
C24 C18 C17 108.8(3) . . ?
C25 C18 C17 114.0(3) . . ?
C20 C19 C18 114.0(3) . . ?
C20 C19 H19A 108.7 . . ?
C18 C19 H19A 108.7 . . ?
C20 C19 H19B 108.7 . . ?
C18 C19 H19B 108.7 . . ?
H19A C19 H19B 107.6 . . ?
C19 C20 C21 111.5(3) . . ?
C19 C20 H20A 109.3 . . ?
C21 C20 H20A 109.3 . . ?
C19 C20 H20B 109.3 . . ?
C21 C20 H20B 109.3 . . ?
H20A C20 H20B 108.0 . . ?
C20 C21 C22 114.1(3) . . ?
C20 C21 H21A 108.7 . . ?
C22 C21 H21A 108.7 . . ?
C20 C21 H21B 108.7 . . ?
C22 C21 H21B 108.7 . . ?
H21A C21 H21B 107.6 . . ?
C26 C22 C21 108.9(3) . . ?
C26 C22 C17 114.4(3) . . ?
C21 C22 C17 107.0(3) . . ?
C26 C22 C13 111.1(3) . . ?
C21 C22 C13 107.5(2) . . ?
C17 C22 C13 107.6(2) . . ?
C14 C23 H23A 109.5 . . ?
C14 C23 H23B 109.5 . . ?
H23A C23 H23B 109.5 . . ?
C14 C23 H23C 109.5 . . ?
H23A C23 H23C 109.5 . . ?
H23B C23 H23C 109.5 . . ?
C18 C24 H24A 109.5 . . ?
C18 C24 H24B 109.5 . . ?
H24A C24 H24B 109.5 . . ?
C18 C24 H24C 109.5 . . ?
H24A C24 H24C 109.5 . . ?
H24B C24 H24C 109.5 . . ?
C18 C25 H25A 109.5 . . ?
C18 C25 H25B 109.5 . . ?
H25A C25 H25B 109.5 . . ?
C18 C25 H25C 109.5 . . ?
H25A C25 H25C 109.5 . . ?
H25B C25 H25C 109.5 . . ?
C22 C26 H26A 109.5 . . ?
C22 C26 H26B 109.5 . . ?
H26A C26 H26B 109.5 . . ?
C22 C26 H26C 109.5 . . ?
H26A C26 H26C 109.5 . . ?
H26B C26 H26C 109.5 . . ?
C27 O7 C34 110.8(2) . . ?
C29 O9 C35 116.7(3) . . ?
C31 O10 C38 113.9(2) . . ?
C37 O11 H11 109.5 . . ?
C40 O12 H12 109.5 . . ?
O8 C27 O7 120.2(3) . . ?
O8 C27 C28 131.1(3) . . ?
O7 C27 C28 108.6(3) . . ?
C33 C28 C29 121.1(3) . . ?
C33 C28 C27 108.1(3) . . ?
C29 C28 C27 130.2(3) . . ?
O9 C29 C30 118.0(3) . . ?
O9 C29 C28 123.6(3) . . ?
C30 C29 C28 118.3(3) . . ?
C29 C30 C31 119.0(3) . . ?
C29 C30 C36 119.4(3) . . ?
C31 C30 C36 121.6(3) . . ?
O10 C31 C32 117.1(3) . . ?
O10 C31 C30 119.5(3) . . ?
C32 C31 C30 123.4(3) . . ?
C31 C32 C33 116.0(3) . . ?
C31 C32 C37 121.9(3) . . ?
C33 C32 C37 122.1(3) . . ?
C28 C33 C32 121.9(3) . . ?
C28 C33 C34 108.2(3) . . ?
C32 C33 C34 129.6(3) . . ?
O7 C34 C33 103.9(3) . . ?
O7 C34 H34A 111.0 . . ?
C33 C34 H34A 111.0 . . ?
O7 C34 H34B 111.0 . . ?
C33 C34 H34B 111.0 . . ?
H34A C34 H34B 109.0 . . ?
O9 C35 H35A 109.5 . . ?
O9 C35 H35B 109.5 . . ?
H35A C35 H35B 109.5 . . ?
O9 C35 H35C 109.5 . . ?
H35A C35 H35C 109.5 . . ?
H35B C35 H35C 109.5 . . ?
C30 C36 H36A 109.5 . . ?
C30 C36 H36B 109.5 . . ?
H36A C36 H36B 109.5 . . ?
C30 C36 H36C 109.5 . . ?
H36A C36 H36C 109.5 . . ?
H36B C36 H36C 109.5 . . ?
O11 C37 C32 109.5(3) . . ?
O11 C37 H37A 109.8 . . ?
C32 C37 H37A 109.8 . . ?
O11 C37 H37B 109.8 . . ?
C32 C37 H37B 109.8 . . ?
H37A C37 H37B 108.2 . . ?
O10 C38 C39 108.1(2) . . ?
O10 C38 H38A 110.1 . . ?
C39 C38 H38A 110.1 . . ?
O10 C38 H38B 110.1 . . ?
C39 C38 H38B 110.1 . . ?
H38A C38 H38B 108.4 . . ?
C38 C39 C40 112.0(3) . . ?
C38 C39 C48 113.9(2) . . ?
C40 C39 C48 115.0(2) . . ?
C38 C39 H39 104.9 . . ?
C40 C39 H39 104.9 . . ?
C48 C39 H39 104.9 . . ?
O12 C40 C41 109.0(2) . . ?
O12 C40 C49 103.1(3) . . ?
C41 C40 C49 110.9(3) . . ?
O12 C40 C39 107.8(2) . . ?
C41 C40 C39 109.6(3) . . ?
C49 C40 C39 116.0(3) . . ?
C40 C41 C42 113.4(3) . . ?
C40 C41 H41A 108.9 . . ?
C42 C41 H41A 108.9 . . ?
C40 C41 H41B 108.9 . . ?
C42 C41 H41B 108.9 . . ?
H41A C41 H41B 107.7 . . ?
C43 C42 C41 110.6(3) . . ?
C43 C42 H42A 109.5 . . ?
C41 C42 H42A 109.5 . . ?
C43 C42 H42B 109.5 . . ?
C41 C42 H42B 109.5 . . ?
H42A C42 H42B 108.1 . . ?
C42 C43 C48 110.6(3) . . ?
C42 C43 C44 115.0(3) . . ?
C48 C43 C44 116.7(3) . . ?
C42 C43 H43 104.3 . . ?
C48 C43 H43 104.3 . . ?
C44 C43 H43 104.3 . . ?
C51 C44 C45 110.9(3) . . ?
C51 C44 C50 107.5(3) . . ?
C45 C44 C50 106.8(4) . . ?
C51 C44 C43 114.2(3) . . ?
C45 C44 C43 108.4(3) . . ?
C50 C44 C43 108.7(3) . . ?
C46 C45 C44 113.7(3) . . ?
C46 C45 H45A 108.8 . . ?
C44 C45 H45A 108.8 . . ?
C46 C45 H45B 108.8 . . ?
C44 C45 H45B 108.8 . . ?
H45A C45 H45B 107.7 . . ?
C45 C46 C47 110.7(3) . . ?
C45 C46 H46A 109.5 . . ?
C47 C46 H46A 109.5 . . ?
C45 C46 H46B 109.5 . . ?
C47 C46 H46B 109.5 . . ?
H46A C46 H46B 108.1 . . ?
C46 C47 C48 112.9(3) . . ?
C46 C47 H47A 109.0 . . ?
C48 C47 H47A 109.0 . . ?
C46 C47 H47B 109.0 . . ?
C48 C47 H47B 109.0 . . ?
H47A C47 H47B 107.8 . . ?
C47 C48 C52 108.0(3) . . ?
C47 C48 C43 108.2(3) . . ?
C52 C48 C43 114.2(2) . . ?
C47 C48 C39 107.8(2) . . ?
C52 C48 C39 111.9(3) . . ?
C43 C48 C39 106.5(2) . . ?
C40 C49 H49A 109.5 . . ?
C40 C49 H49B 109.5 . . ?
H49A C49 H49B 109.5 . . ?
C40 C49 H49C 109.5 . . ?
H49A C49 H49C 109.5 . . ?
H49B C49 H49C 109.5 . . ?
C44 C50 H50A 109.5 . . ?
C44 C50 H50B 109.5 . . ?
H50A C50 H50B 109.5 . . ?
C44 C50 H50C 109.5 . . ?
H50A C50 H50C 109.5 . . ?
H50B C50 H50C 109.5 . . ?
C44 C51 H51A 109.5 . . ?
C44 C51 H51B 109.5 . . ?
H51A C51 H51B 109.5 . . ?
C44 C51 H51C 109.5 . . ?
H51A C51 H51C 109.5 . . ?
H51B C51 H51C 109.5 . . ?
C48 C52 H52A 109.5 . . ?
C48 C52 H52B 109.5 . . ?
H52A C52 H52B 109.5 . . ?
C48 C52 H52C 109.5 . . ?
H52A C52 H52C 109.5 . . ?
H52B C52 H52C 109.5 . . ?

loop_
_geom_bond_atom_site_label_1
_geom_bond_atom_site_label_2
_geom_bond_distance
_geom_bond_site_symmetry_2
_geom_bond_publ_flag
O1 C1 1.367(5) . ?
O1 C8 1.444(5) . ?
O2 C1 1.203(5) . ?
O3 C3 1.364(4) . ?
O3 C9 1.435(5) . ?
O4 C5 1.383(4) . ?
O4 C12 1.443(4) . ?
O5 C11 1.422(4) . ?
O5 H5 0.8400 . ?
O6 C14 1.445(4) . ?
O6 H6 0.8400 . ?
C1 C2 1.475(5) . ?
C2 C7 1.384(5) . ?
C2 C3 1.398(5) . ?
C3 C4 1.393(4) . ?
C4 C5 1.408(4) . ?
C4 C10 1.501(5) . ?
C5 C6 1.394(4) . ?
C6 C7 1.394(5) . ?
C6 C11 1.500(4) . ?
C7 C8 1.492(5) . ?
C8 H8A 0.9900 . ?
C8 H8B 0.9900 . ?
C9 H9A 0.9800 . ?
C9 H9B 0.9800 . ?
C9 H9C 0.9800 . ?
C10 H10A 0.9800 . ?
C10 H10B 0.9800 . ?
C10 H10C 0.9800 . ?
C11 H11A 0.9900 . ?
C11 H11B 0.9900 . ?
C12 C13 1.526(4) . ?
C12 H12A 0.9900 . ?
C12 H12B 0.9900 . ?
C13 C14 1.550(4) . ?
C13 C22 1.567(4) . ?
C13 H13 1.0000 . ?
C14 C15 1.520(5) . ?
C14 C23 1.532(4) . ?
C15 C16 1.529(5) . ?
C15 H15A 0.9900 . ?
C15 H15B 0.9900 . ?
C16 C17 1.528(5) . ?
C16 H16A 0.9900 . ?
C16 H16B 0.9900 . ?
C17 C18 1.554(5) . ?
C17 C22 1.555(4) . ?
C17 H17 1.0000 . ?
C18 C19 1.524(6) . ?
C18 C24 1.537(6) . ?
C18 C25 1.540(6) . ?
C19 C20 1.508(7) . ?
C19 H19A 0.9900 . ?
C19 H19B 0.9900 . ?
C20 C21 1.521(5) . ?
C20 H20A 0.9900 . ?
C20 H20B 0.9900 . ?
C21 C22 1.549(5) . ?
C21 H21A 0.9900 . ?
C21 H21B 0.9900 . ?
C22 C26 1.538(4) . ?
C23 H23A 0.9800 . ?
C23 H23B 0.9800 . ?
C23 H23C 0.9800 . ?
C24 H24A 0.9800 . ?
C24 H24B 0.9800 . ?
C24 H24C 0.9800 . ?
C25 H25A 0.9800 . ?
C25 H25B 0.9800 . ?
C25 H25C 0.9800 . ?
C26 H26A 0.9800 . ?
C26 H26B 0.9800 . ?
C26 H26C 0.9800 . ?
O7 C27 1.354(4) . ?
O7 C34 1.457(4) . ?
O8 C27 1.217(4) . ?
O9 C29 1.361(4) . ?
O9 C35 1.435(5) . ?
O10 C31 1.384(4) . ?
O10 C38 1.454(4) . ?
O11 C37 1.399(4) . ?
O11 H11 0.8400 . ?
O12 C40 1.449(4) . ?
O12 H12 0.8400 . ?
C27 C28 1.463(4) . ?
C28 C33 1.386(4) . ?
C28 C29 1.400(4) . ?
C29 C30 1.394(4) . ?
C30 C31 1.405(4) . ?
C30 C36 1.507(5) . ?
C31 C32 1.393(4) . ?
C32 C33 1.394(4) . ?
C32 C37 1.505(4) . ?
C33 C34 1.498(5) . ?
C34 H34A 0.9900 . ?
C34 H34B 0.9900 . ?
C35 H35A 0.9800 . ?
C35 H35B 0.9800 . ?
C35 H35C 0.9800 . ?
C36 H36A 0.9800 . ?
C36 H36B 0.9800 . ?
C36 H36C 0.9800 . ?
C37 H37A 0.9900 . ?
C37 H37B 0.9900 . ?
C38 C39 1.533(4) . ?
C38 H38A 0.9900 . ?
C38 H38B 0.9900 . ?
C39 C40 1.551(5) . ?
C39 C48 1.571(4) . ?
C39 H39 1.0000 . ?
C40 C41 1.523(5) . ?
C40 C49 1.525(5) . ?
C41 C42 1.534(5) . ?
C41 H41A 0.9900 . ?
C41 H41B 0.9900 . ?
C42 C43 1.527(5) . ?
C42 H42A 0.9900 . ?
C42 H42B 0.9900 . ?
C43 C48 1.556(4) . ?
C43 C44 1.560(5) . ?
C43 H43 1.0000 . ?
C44 C51 1.528(5) . ?
C44 C45 1.530(6) . ?
C44 C50 1.532(5) . ?
C45 C46 1.523(6) . ?
C45 H45A 0.9900 . ?
C45 H45B 0.9900 . ?
C46 C47 1.530(5) . ?
C46 H46A 0.9900 . ?
C46 H46B 0.9900 . ?
C47 C48 1.543(5) . ?
C47 H47A 0.9900 . ?
C47 H47B 0.9900 . ?
C48 C52 1.549(4) . ?
C49 H49A 0.9800 . ?
C49 H49B 0.9800 . ?
C49 H49C 0.9800 . ?
C50 H50A 0.9800 . ?
C50 H50B 0.9800 . ?
C50 H50C 0.9800 . ?
C51 H51A 0.9800 . ?
C51 H51B 0.9800 . ?
C51 H51C 0.9800 . ?
C52 H52A 0.9800 . ?
C52 H52B 0.9800 . ?
C52 H52C 0.9800 . ?

loop_
_geom_torsion_atom_site_label_1
_geom_torsion_atom_site_label_2
_geom_torsion_atom_site_label_3
_geom_torsion_atom_site_label_4
_geom_torsion
_geom_torsion_site_symmetry_1
_geom_torsion_site_symmetry_2
_geom_torsion_site_symmetry_3
_geom_torsion_site_symmetry_4
_geom_torsion_publ_flag
C8 O1 C1 O2 -179.9(3) . . . . ?
C8 O1 C1 C2 -1.6(4) . . . . ?
O2 C1 C2 C7 177.6(4) . . . . ?
O1 C1 C2 C7 -0.4(4) . . . . ?
O2 C1 C2 C3 1.8(6) . . . . ?
O1 C1 C2 C3 -176.2(3) . . . . ?
C9 O3 C3 C4 117.4(4) . . . . ?
C9 O3 C3 C2 -65.4(4) . . . . ?
C7 C2 C3 O3 -179.8(3) . . . . ?
C1 C2 C3 O3 -4.4(5) . . . . ?
C7 C2 C3 C4 -2.5(4) . . . . ?
C1 C2 C3 C4 172.8(3) . . . . ?
O3 C3 C4 C5 178.9(3) . . . . ?
C2 C3 C4 C5 1.6(4) . . . . ?
O3 C3 C4 C10 -1.6(5) . . . . ?
C2 C3 C4 C10 -179.0(3) . . . . ?
C12 O4 C5 C6 -91.9(3) . . . . ?
C12 O4 C5 C4 90.5(3) . . . . ?
C3 C4 C5 O4 178.6(3) . . . . ?
C10 C4 C5 O4 -0.8(4) . . . . ?
C3 C4 C5 C6 1.2(5) . . . . ?
C10 C4 C5 C6 -178.3(3) . . . . ?
O4 C5 C6 C7 179.8(2) . . . . ?
C4 C5 C6 C7 -2.8(4) . . . . ?
O4 C5 C6 C11 4.2(4) . . . . ?
C4 C5 C6 C11 -178.3(3) . . . . ?
C3 C2 C7 C6 0.8(5) . . . . ?
C1 C2 C7 C6 -175.5(3) . . . . ?
C3 C2 C7 C8 178.5(3) . . . . ?
C1 C2 C7 C8 2.2(4) . . . . ?
C5 C6 C7 C2 1.8(4) . . . . ?
C11 C6 C7 C2 177.3(3) . . . . ?
C5 C6 C7 C8 -175.4(3) . . . . ?
C11 C6 C7 C8 0.2(5) . . . . ?
C1 O1 C8 C7 2.8(4) . . . . ?
C2 C7 C8 O1 -3.0(4) . . . . ?
C6 C7 C8 O1 174.4(3) . . . . ?
C7 C6 C11 O5 -63.6(4) . . . . ?
C5 C6 C11 O5 111.6(3) . . . . ?
C5 O4 C12 C13 175.8(2) . . . . ?
O4 C12 C13 C14 95.0(3) . . . . ?
O4 C12 C13 C22 -132.8(2) . . . . ?
C12 C13 C14 O6 -63.7(3) . . . . ?
C22 C13 C14 O6 165.8(2) . . . . ?
C12 C13 C14 C15 179.7(2) . . . . ?
C22 C13 C14 C15 49.1(3) . . . . ?
C12 C13 C14 C23 53.6(3) . . . . ?
C22 C13 C14 C23 -77.0(3) . . . . ?
O6 C14 C15 C16 -164.8(3) . . . . ?
C23 C14 C15 C16 77.2(4) . . . . ?
C13 C14 C15 C16 -52.1(4) . . . . ?
C14 C15 C16 C17 59.5(4) . . . . ?
C15 C16 C17 C18 163.2(3) . . . . ?
C15 C16 C17 C22 -62.1(4) . . . . ?
C16 C17 C18 C19 -173.0(3) . . . . ?
C22 C17 C18 C19 54.3(4) . . . . ?
C16 C17 C18 C24 -55.7(5) . . . . ?
C22 C17 C18 C24 171.6(3) . . . . ?
C16 C17 C18 C25 63.7(4) . . . . ?
C22 C17 C18 C25 -69.0(4) . . . . ?
C24 C18 C19 C20 -170.9(3) . . . . ?
C25 C18 C19 C20 72.2(4) . . . . ?
C17 C18 C19 C20 -53.2(4) . . . . ?
C18 C19 C20 C21 55.0(5) . . . . ?
C19 C20 C21 C22 -54.9(5) . . . . ?
C20 C21 C22 C26 -71.6(4) . . . . ?
C20 C21 C22 C17 52.6(4) . . . . ?
C20 C21 C22 C13 168.0(3) . . . . ?
C16 C17 C22 C26 -67.4(4) . . . . ?
C18 C17 C22 C26 67.1(4) . . . . ?
C16 C17 C22 C21 171.8(3) . . . . ?
C18 C17 C22 C21 -53.7(4) . . . . ?
C16 C17 C22 C13 56.6(3) . . . . ?
C18 C17 C22 C13 -168.9(3) . . . . ?
C12 C13 C22 C26 -55.0(3) . . . . ?
C14 C13 C22 C26 75.1(3) . . . . ?
C12 C13 C22 C21 64.0(3) . . . . ?
C14 C13 C22 C21 -165.8(3) . . . . ?
C12 C13 C22 C17 179.0(2) . . . . ?
C14 C13 C22 C17 -50.9(3) . . . . ?
C34 O7 C27 O8 -178.9(3) . . . . ?
C34 O7 C27 C28 -1.3(3) . . . . ?
O8 C27 C28 C33 174.5(3) . . . . ?
O7 C27 C28 C33 -2.8(3) . . . . ?
O8 C27 C28 C29 2.7(6) . . . . ?
O7 C27 C28 C29 -174.7(3) . . . . ?
C35 O9 C29 C30 125.3(3) . . . . ?
C35 O9 C29 C28 -58.0(4) . . . . ?
C33 C28 C29 O9 179.7(3) . . . . ?
C27 C28 C29 O9 -9.4(5) . . . . ?
C33 C28 C29 C30 -3.6(4) . . . . ?
C27 C28 C29 C30 167.3(3) . . . . ?
O9 C29 C30 C31 177.1(3) . . . . ?
C28 C29 C30 C31 0.3(4) . . . . ?
O9 C29 C30 C36 -3.5(4) . . . . ?
C28 C29 C30 C36 179.7(3) . . . . ?
C38 O10 C31 C32 -107.0(3) . . . . ?
C38 O10 C31 C30 75.8(3) . . . . ?
C29 C30 C31 O10 -179.0(3) . . . . ?
C36 C30 C31 O10 1.5(4) . . . . ?
C29 C30 C31 C32 4.0(4) . . . . ?
C36 C30 C31 C32 -175.4(3) . . . . ?
O10 C31 C32 C33 178.4(3) . . . . ?
C30 C31 C32 C33 -4.6(4) . . . . ?
O10 C31 C32 C37 1.3(4) . . . . ?
C30 C31 C32 C37 178.3(3) . . . . ?
C29 C28 C33 C32 3.0(4) . . . . ?
C27 C28 C33 C32 -169.7(3) . . . . ?
C29 C28 C33 C34 178.3(3) . . . . ?
C27 C28 C33 C34 5.6(3) . . . . ?
C31 C32 C33 C28 1.0(4) . . . . ?
C37 C32 C33 C28 178.1(3) . . . . ?
C31 C32 C33 C34 -173.1(3) . . . . ?
C37 C32 C33 C34 4.0(5) . . . . ?
C27 O7 C34 C33 4.5(3) . . . . ?
C28 C33 C34 O7 -6.1(3) . . . . ?
C32 C33 C34 O7 168.6(3) . . . . ?
C31 C32 C37 O11 -156.5(3) . . . . ?
C33 C32 C37 O11 26.6(4) . . . . ?
C31 O10 C38 C39 176.8(2) . . . . ?
O10 C38 C39 C40 112.1(3) . . . . ?
O10 C38 C39 C48 -115.3(3) . . . . ?
C38 C39 C40 O12 -57.2(3) . . . . ?
C48 C39 C40 O12 170.7(2) . . . . ?
C38 C39 C40 C41 -175.7(2) . . . . ?
C48 C39 C40 C41 52.1(3) . . . . ?
C38 C39 C40 C49 57.8(4) . . . . ?
C48 C39 C40 C49 -74.3(4) . . . . ?
O12 C40 C41 C42 -168.8(3) . . . . ?
C49 C40 C41 C42 78.3(4) . . . . ?
C39 C40 C41 C42 -51.0(4) . . . . ?
C40 C41 C42 C43 57.0(4) . . . . ?
C41 C42 C43 C48 -61.2(3) . . . . ?
C41 C42 C43 C44 164.0(3) . . . . ?
C42 C43 C44 C51 58.7(4) . . . . ?
C48 C43 C44 C51 -73.3(4) . . . . ?
C42 C43 C44 C45 -177.1(3) . . . . ?
C48 C43 C44 C45 50.9(4) . . . . ?
C42 C43 C44 C50 -61.4(4) . . . . ?
C48 C43 C44 C50 166.6(3) . . . . ?
C51 C44 C45 C46 73.7(4) . . . . ?
C50 C44 C45 C46 -169.5(3) . . . . ?
C43 C44 C45 C46 -52.5(4) . . . . ?
C44 C45 C46 C47 57.5(4) . . . . ?
C45 C46 C47 C48 -57.7(4) . . . . ?
C46 C47 C48 C52 -70.8(4) . . . . ?
C46 C47 C48 C43 53.3(4) . . . . ?
C46 C47 C48 C39 168.1(3) . . . . ?
C42 C43 C48 C47 174.7(2) . . . . ?
C44 C43 C48 C47 -51.4(3) . . . . ?
C42 C43 C48 C52 -65.0(3) . . . . ?
C44 C43 C48 C52 68.9(4) . . . . ?
C42 C43 C48 C39 59.0(3) . . . . ?
C44 C43 C48 C39 -167.0(3) . . . . ?
C38 C39 C48 C47 57.0(3) . . . . ?
C40 C39 C48 C47 -171.8(2) . . . . ?
C38 C39 C48 C52 -61.6(3) . . . . ?
C40 C39 C48 C52 69.6(3) . . . . ?
C38 C39 C48 C43 172.9(2) . . . . ?
C40 C39 C48 C43 -55.9(3) . . . . ?
